data_7036774
loop_
_publ_author_name
'Izarova, N. V.'
'Kla\&s, L'
'de Oliveira, P.'
'Mbomekalle, I.-M.'
'Peters, V.'
'Haarmann, F.'
'K\"ogerler, P'

_publ_section_title
;
 Tin(ii)-functionalization of the archetypal {P8W48} polyoxotungstate.
;
_journal_issue 44
_journal_name_full 'Dalton transactions (Cambridge, England : 2003)'
_journal_page_first 19200
_journal_page_last 19206
_journal_paper_doi 10.1039/c5dt03164h
_journal_volume 44
_journal_year 2015
_chemical_formula_sum 'Cl8 H100 K14.5 Li17.5 O234 P8 Sn8 W48'
_chemical_formula_weight 14838.88
_chemical_name_systematic
; 
 ? 
;
_space_group_IT_number 87
_symmetry_cell_setting tetragonal
_symmetry_space_group_name_Hall '-I 4'
_symmetry_space_group_name_H-M 'I 4/m'
_atom_sites_solution_hydrogens notdet
_atom_sites_solution_primary direct
_atom_sites_solution_secondary difmap
_audit_creation_method SHELXL-97
_cell_angle_alpha 90.00
_cell_angle_beta 90.00
_cell_angle_gamma 90.00
_cell_formula_units_Z 2
_cell_length_a 25.4151(3)
_cell_length_b 25.4151(3)
_cell_length_c 21.7748(4)
_cell_measurement_reflns_used 13945
_cell_measurement_temperature 120.00(10)
_cell_measurement_theta_max 29.0170
_cell_measurement_theta_min 3.1430
_cell_volume 14064.9(3)
_computing_cell_refinement
;
CrysAlisPro, Agilent Technologies,
Version 1.171.36.28 (release 01-02-2013 CrysAlis171 .NET)
(compiled Feb  1 2013,16:14:44)
;
_computing_data_collection
;
CrysAlisPro, Agilent Technologies,
Version 1.171.36.28 (release 01-02-2013 CrysAlis171 .NET)
(compiled Feb  1 2013,16:14:44)
;
_computing_data_reduction
;
CrysAlisPro, Agilent Technologies,
Version 1.171.36.28 (release 01-02-2013 CrysAlis171 .NET)
(compiled Feb  1 2013,16:14:44)
;
_computing_structure_refinement 'SHELXL-97 (Sheldrick, 2008)'
_computing_structure_solution 'SHELXS-97 (Sheldrick, 2008)'
_diffrn_ambient_temperature 120.00(10)
_diffrn_measured_fraction_theta_full 0.994
_diffrn_measured_fraction_theta_max 0.994
_diffrn_measurement_device_type 'SuperNova, Dual, Cu at zero, Atlas'
_diffrn_measurement_method '\f and \w scans'
_diffrn_radiation_monochromator graphite
_diffrn_radiation_source 'fine-focus sealed tube'
_diffrn_radiation_type MoK\a
_diffrn_radiation_wavelength 0.71073
_diffrn_reflns_av_R_equivalents 0.1192
_diffrn_reflns_av_sigmaI/netI 0.0729
_diffrn_reflns_limit_h_max 30
_diffrn_reflns_limit_h_min -31
_diffrn_reflns_limit_k_max 30
_diffrn_reflns_limit_k_min -31
_diffrn_reflns_limit_l_max 26
_diffrn_reflns_limit_l_min -22
_diffrn_reflns_number 35937
_diffrn_reflns_theta_full 26.02
_diffrn_reflns_theta_max 26.02
_diffrn_reflns_theta_min 4.09
_exptl_absorpt_coefficient_mu 20.666
_exptl_absorpt_correction_T_max 0.1109
_exptl_absorpt_correction_T_min 0.0562
_exptl_absorpt_correction_type multi-scan
_exptl_absorpt_process_details
;
CrysAlisPro, Agilent Technologies,
Version 1.171.36.28 (release 01-02-2013 CrysAlis171 .NET)
(compiled Feb  1 2013,16:14:44)
Empirical absorption correction using spherical harmonics,
 implemented in SCALE3 ABSPACK scaling algorithm.
;
_exptl_crystal_colour orange
_exptl_crystal_density_diffrn 3.504
_exptl_crystal_density_method 'not measured'
_exptl_crystal_description block
_exptl_crystal_F_000 13016
_exptl_crystal_size_max 0.35
_exptl_crystal_size_mid 0.28
_exptl_crystal_size_min 0.19
_refine_diff_density_max 6.755
_refine_diff_density_min -3.837
_refine_diff_density_rms 0.517
_refine_ls_extinction_method none
_refine_ls_goodness_of_fit_ref 1.092
_refine_ls_matrix_type full
_refine_ls_number_parameters 379
_refine_ls_number_reflns 7076
_refine_ls_number_restraints 36
_refine_ls_restrained_S_all 1.090
_refine_ls_R_factor_all 0.0709
_refine_ls_R_factor_gt 0.0583
_refine_ls_shift/su_max 0.002
_refine_ls_shift/su_mean 0.000
_refine_ls_structure_factor_coef Fsqd
_refine_ls_weighting_details 'calc w=1/[\s^2^(Fo^2^)+(0.0850P)^2^+585.0000P] where P=(Fo^2^+2Fc^2^)/3'
_refine_ls_weighting_scheme calc
_refine_ls_wR_factor_gt 0.1563
_refine_ls_wR_factor_ref 0.1691
_reflns_number_gt 5862
_reflns_number_total 7076
_reflns_threshold_expression >2sigma(I)
_cod_data_source_file c5dt03164h4.cif
_cod_data_source_block Sn8P8W48
_cod_depositor_comments 'Adding full bibliography for 7036772--7036774.cif.'
_cod_original_cell_volume 14065.0(3)
_cod_original_sg_symbol_H-M I4/m
_cod_original_formula_sum 'H100 Cl8 K14.50 Li17.50 O234 P8 Sn8 W48'
_cod_database_code 7036774

loop_
_symmetry_equiv_pos_as_xyz
'x, y, z'
'-x, -y, z'
'-y, x, z'
'y, -x, z'
'x+1/2, y+1/2, z+1/2'
'-x+1/2, -y+1/2, z+1/2'
'-y+1/2, x+1/2, z+1/2'
'y+1/2, -x+1/2, z+1/2'
'-x, -y, -z'
'x, y, -z'
'y, -x, -z'
'-y, x, -z'
'-x+1/2, -y+1/2, -z+1/2'
'x+1/2, y+1/2, -z+1/2'
'y+1/2, -x+1/2, -z+1/2'
'-y+1/2, x+1/2, -z+1/2'

loop_
_atom_site_label
_atom_site_type_symbol
_atom_site_fract_x
_atom_site_fract_y
_atom_site_fract_z
_atom_site_U_iso_or_equiv
_atom_site_adp_type
_atom_site_occupancy
_atom_site_symmetry_multiplicity
_atom_site_calc_flag
_atom_site_refinement_flags
W1 W 0.68271(2) 0.15847(3) 0.07665(3) 0.01780(18) Uani 1 1 d .
W2 W 0.74631(3) 0.28989(3) 0.07664(3) 0.01771(18) Uani 1 1 d .
W3 W 0.81145(2) 0.17686(2) 0.15535(3) 0.01339(17) Uani 1 1 d .
W4 W 0.87404(3) 0.36328(2) 0.07662(3) 0.01815(18) Uani 1 1 d .
W5 W 0.93973(2) 0.25065(2) 0.15534(3) 0.01319(17) Uani 1 1 d .
W6 W 1.01939(3) 0.35399(3) 0.07645(3) 0.01809(18) Uani 1 1 d .
P1 P 0.7976(2) 0.18360(19) 0.0000 0.0080(10) Uani 1 2 d S
P2 P 0.94096(19) 0.2661(2) 0.0000 0.0087(10) Uani 1 2 d S
Sn1 Sn 1.05192(5) 0.19484(5) 0.09084(6) 0.0252(3) Uani 1 1 d .
Cl1 Cl 1.0270(2) 0.0995(2) 0.0807(3) 0.0519(16) Uani 1 1 d .
O1T O 0.6305(4) 0.1629(4) 0.1273(5) 0.021(2) Uani 1 1 d .
O2T O 0.7108(4) 0.3286(4) 0.1276(5) 0.018(2) Uani 1 1 d .
O3T O 0.7954(4) 0.1872(5) 0.2314(5) 0.021(2) Uani 1 1 d .
O4T O 0.8593(5) 0.4126(4) 0.1276(5) 0.024(3) Uani 1 1 d .
O5T O 0.9379(4) 0.2696(4) 0.2317(5) 0.017(2) Uani 1 1 d .
O6T O 1.0420(4) 0.4003(4) 0.1279(5) 0.019(2) Uani 1 1 d .
O1P1 O 0.7431(5) 0.1550(5) 0.0000 0.005(3) Uani 1 2 d SU
O11 O 0.6454(6) 0.1624(6) 0.0000 0.017(3) Uani 1 2 d S
O1P2 O 0.8935(5) 0.3061(5) 0.0000 0.007(3) Uani 1 2 d SU
O12 O 0.6955(4) 0.2328(4) 0.0724(4) 0.014(2) Uani 1 1 d U
O13 O 0.7414(4) 0.1553(4) 0.1289(5) 0.014(2) Uani 1 1 d .
O16 O 1.0829(4) 0.3155(4) 0.0688(5) 0.016(2) Uani 1 1 d .
O2P1 O 0.7859(6) 0.2436(5) 0.0000 0.009(3) Uani 1 2 d S
O2P2 O 0.9401(4) 0.2312(4) 0.0574(4) 0.0090(19) Uani 1 1 d .
O22 O 0.7187(5) 0.3174(6) 0.0000 0.015(3) Uani 1 2 d SU
O23 O 0.7857(4) 0.2464(4) 0.1277(5) 0.014(2) Uani 1 1 d .
O24 O 0.8042(4) 0.3355(4) 0.0672(5) 0.017(2) Uani 1 1 d U
O3P1 O 0.8281(4) 0.1667(4) 0.0571(5) 0.013(2) Uani 1 1 d .
O3S1 O 0.8306(4) 0.1073(4) 0.1594(5) 0.017(2) Uani 1 1 d .
O3P2 O 0.9927(5) 0.2997(5) 0.0000 0.010(3) Uani 1 2 d S
O35 O 0.8803(4) 0.2042(4) 0.1590(5) 0.015(2) Uani 1 1 d .
O44 O 0.8650(6) 0.3992(6) 0.0000 0.016(3) Uani 1 2 d S
O45 O 0.8922(4) 0.3079(4) 0.1269(5) 0.014(2) Uani 1 1 d .
O46 O 0.9492(4) 0.3801(4) 0.0716(5) 0.016(2) Uani 1 1 d .
O5S1 O 0.9902(4) 0.1994(4) 0.1575(5) 0.015(2) Uani 1 1 d .
O56 O 0.9936(4) 0.3019(4) 0.1293(5) 0.015(2) Uani 1 1 d .
O66 O 1.0347(6) 0.3885(6) 0.0000 0.018(3) Uani 1 2 d S
K1 K 0.9224(2) 0.1336(2) 0.0000 0.0344(13) Uani 1 2 d S
K2 K 1.0000 0.0000 0.0000 0.023(4) Uani 0.50 8 d SP
K3 K 0.86226(17) 0.23817(17) 0.31281(19) 0.0330(9) Uani 1 1 d .
K4 K 1.0000 0.0000 0.173(2) 0.012(10) Uani 0.12 4 d SP
K5 K 1.0997(11) 0.3772(11) 0.2423(11) 0.020(6) Uani 0.13 1 d PU
K6 K 0.7000(18) 0.4172(17) 0.2138(15) 0.028(10) Uani 0.09 1 d P
O1W O 0.6849(5) 0.1864(5) 0.2631(6) 0.034(3) Uiso 1 1 d .
O2W O 0.9422(8) 0.0991(8) 0.2025(9) 0.050(5) Uiso 0.75 1 d P
O3W O 0.9804(15) 0.3897(15) 0.2409(17) 0.065(10) Uiso 0.50 1 d P
O4W O 0.9523(19) 0.4824(19) 0.0000 0.055(12) Uiso 0.50 2 d SP
O5W O 1.0191(16) 0.2873(16) 0.3102(17) 0.072(11) Uiso 0.50 1 d P
O6W O 0.600(2) 0.289(2) 0.0000 0.062(13) Uiso 0.50 2 d SP
O7W O 0.5539(15) 0.2731(15) 0.0999(18) 0.042(9) Uiso 0.38 1 d P
O8W O 0.944(2) 0.484(2) 0.144(2) 0.034(12) Uiso 0.25 1 d P
O9W O 0.8989(18) 0.1296(18) 0.313(2) 0.057(12) Uiso 0.38 1 d P
O10W O 0.681(4) 0.420(4) 0.0000 0.06(2) Uiso 0.25 2 d SP

loop_
_atom_site_aniso_label
_atom_site_aniso_U_11
_atom_site_aniso_U_22
_atom_site_aniso_U_33
_atom_site_aniso_U_23
_atom_site_aniso_U_13
_atom_site_aniso_U_12
W1 0.0100(3) 0.0267(4) 0.0167(4) -0.0052(3) 0.0030(2) -0.0023(2)
W2 0.0208(4) 0.0155(3) 0.0168(4) -0.0036(2) 0.0009(2) 0.0092(2)
W3 0.0147(3) 0.0149(3) 0.0106(3) -0.0005(2) 0.0016(2) 0.0008(2)
W4 0.0251(4) 0.0117(3) 0.0176(4) -0.0038(2) -0.0001(2) 0.0069(2)
W5 0.0139(3) 0.0142(3) 0.0115(3) -0.0009(2) 0.0009(2) 0.0015(2)
W6 0.0214(4) 0.0170(3) 0.0159(4) -0.0028(2) -0.0001(2) -0.0089(2)
P1 0.013(2) 0.007(2) 0.005(2) 0.000 0.000 0.0003(18)
P2 0.008(2) 0.011(2) 0.007(3) 0.000 0.000 0.0006(18)
Sn1 0.0180(6) 0.0345(7) 0.0229(6) 0.0044(5) 0.0021(5) 0.0054(5)
Cl1 0.035(3) 0.046(3) 0.075(4) -0.025(3) -0.005(3) 0.001(2)
O1T 0.025(6) 0.021(6) 0.017(6) -0.002(5) 0.007(5) -0.003(5)
O2T 0.014(5) 0.021(6) 0.020(6) -0.002(4) -0.001(4) -0.002(4)
O3T 0.020(6) 0.035(7) 0.009(5) 0.001(5) -0.002(5) -0.006(5)
O4T 0.022(6) 0.023(6) 0.028(7) -0.006(5) 0.011(5) -0.001(5)
O5T 0.014(5) 0.015(5) 0.021(6) 0.000(5) 0.003(4) -0.006(4)
O6T 0.017(6) 0.024(6) 0.015(6) -0.005(5) -0.006(4) -0.004(4)
O1P1 0.004(3) 0.005(3) 0.005(3) 0.000 0.000 -0.0003(10)
O11 0.021(8) 0.015(8) 0.014(8) 0.000 0.000 -0.002(6)
O1P2 0.007(3) 0.007(3) 0.007(3) 0.000 0.000 0.0005(10)
O12 0.014(2) 0.014(2) 0.014(2) 0.0000(10) 0.0002(10) -0.0006(10)
O13 0.019(5) 0.007(5) 0.015(5) -0.004(4) 0.006(4) -0.011(4)
O16 0.008(5) 0.023(6) 0.018(6) 0.000(4) 0.000(4) -0.002(4)
O2P1 0.020(7) 0.002(6) 0.005(7) 0.000 0.000 0.004(5)
O2P2 0.006(5) 0.009(5) 0.012(5) 0.003(4) 0.004(4) -0.001(4)
O22 0.007(6) 0.017(6) 0.022(7) 0.000 0.000 0.004(5)
O23 0.008(5) 0.017(5) 0.017(6) -0.005(4) 0.004(4) 0.001(4)
O24 0.017(2) 0.017(2) 0.017(2) -0.0005(10) 0.0005(10) 0.0007(10)
O3P1 0.008(5) 0.022(6) 0.010(5) -0.004(4) 0.000(4) 0.003(4)
O3S1 0.006(5) 0.027(6) 0.017(6) -0.004(5) -0.001(4) 0.000(4)
O3P2 0.011(7) 0.010(7) 0.009(7) 0.000 0.000 0.003(5)
O35 0.016(5) 0.010(5) 0.020(6) 0.002(4) 0.002(4) -0.002(4)
O44 0.013(7) 0.018(8) 0.017(8) 0.000 0.000 -0.005(6)
O45 0.015(5) 0.009(5) 0.018(6) -0.002(4) 0.003(4) 0.000(4)
O46 0.023(6) 0.010(5) 0.014(6) -0.003(4) -0.001(4) -0.010(4)
O5S1 0.021(6) 0.010(5) 0.014(6) 0.008(4) 0.000(4) -0.002(4)
O56 0.006(5) 0.024(6) 0.014(5) -0.002(4) 0.001(4) -0.003(4)
O66 0.017(8) 0.025(9) 0.012(8) 0.000 0.000 0.011(6)
K1 0.029(3) 0.027(3) 0.047(4) 0.000 0.000 -0.001(2)
K2 0.020(6) 0.020(6) 0.029(12) 0.000 0.000 0.000
K3 0.032(2) 0.039(2) 0.027(2) -0.0055(18) 0.0062(17) -0.0082(18)
K4 0.012(14) 0.012(14) 0.01(2) 0.000 0.000 0.000
K5 0.022(9) 0.032(9) 0.006(8) 0.008(7) 0.003(7) 0.011(8)
K6 0.05(3) 0.04(2) -0.009(15) 0.015(14) 0.002(15) 0.009(19)

loop_
_atom_type_symbol
_atom_type_description
_atom_type_scat_dispersion_real
_atom_type_scat_dispersion_imag
_atom_type_scat_source
H H 0.0000 0.0000 'International Tables Vol C Tables 4.2.6.8 and 6.1.1.4'
Li Li -0.0003 0.0001 'International Tables Vol C Tables 4.2.6.8 and 6.1.1.4'
O O 0.0106 0.0060 'International Tables Vol C Tables 4.2.6.8 and 6.1.1.4'
P P 0.1023 0.0942 'International Tables Vol C Tables 4.2.6.8 and 6.1.1.4'
Cl Cl 0.1484 0.1585 'International Tables Vol C Tables 4.2.6.8 and 6.1.1.4'
K K 0.2009 0.2494 'International Tables Vol C Tables 4.2.6.8 and 6.1.1.4'
Sn Sn -0.6537 1.4246 'International Tables Vol C Tables 4.2.6.8 and 6.1.1.4'
W W -0.8490 6.8722 'International Tables Vol C Tables 4.2.6.8 and 6.1.1.4'

loop_
_geom_angle_atom_site_label_1
_geom_angle_atom_site_label_2
_geom_angle_atom_site_label_3
_geom_angle
_geom_angle_site_symmetry_1
_geom_angle_site_symmetry_3
O1T W1 O13 103.1(5) . .
O1T W1 O12 95.6(5) . .
O13 W1 O12 86.4(4) . .
O1T W1 O11 99.9(5) . .
O13 W1 O11 157.0(5) . .
O12 W1 O11 89.4(5) . .
O1T W1 O16 98.0(5) . 3_645
O13 W1 O16 89.5(4) . 3_645
O12 W1 O16 166.4(4) . 3_645
O11 W1 O16 89.3(5) . 3_645
O1T W1 O1P1 172.2(4) . .
O13 W1 O1P1 84.6(4) . .
O12 W1 O1P1 83.6(4) . .
O11 W1 O1P1 72.4(5) . .
O16 W1 O1P1 83.1(4) 3_645 .
O1T W1 K3 46.4(4) . 13_655
O13 W1 K3 83.3(3) . 13_655
O12 W1 K3 52.5(3) . 13_655
O11 W1 K3 111.8(4) . 13_655
O16 W1 K3 139.8(3) 3_645 13_655
O1P1 W1 K3 135.0(3) . 13_655
O2T W2 O23 103.6(5) . .
O2T W2 O24 97.3(5) . .
O23 W2 O24 90.6(4) . .
O2T W2 O22 99.0(5) . .
O23 W2 O22 157.3(5) . .
O24 W2 O22 88.1(5) . .
O2T W2 O12 96.2(5) . .
O23 W2 O12 86.8(4) . .
O24 W2 O12 166.5(4) . .
O22 W2 O12 89.3(5) . .
O2T W2 O2P1 172.4(4) . .
O23 W2 O2P1 83.9(4) . .
O24 W2 O2P1 83.8(5) . .
O22 W2 O2P1 73.5(4) . .
O12 W2 O2P1 82.7(5) . .
O2T W2 K3 46.5(4) . 13_655
O23 W2 K3 84.2(3) . 13_655
O24 W2 K3 140.0(3) . 13_655
O22 W2 K3 110.9(4) . 13_655
O12 W2 K3 52.9(3) . 13_655
O2P1 W2 K3 134.5(3) . 13_655
O3T W3 O3S1 99.4(5) . .
O3T W3 O35 97.0(5) . .
O3S1 W3 O35 96.1(4) . .
O3T W3 O13 96.4(5) . .
O3S1 W3 O13 89.2(4) . .
O35 W3 O13 164.6(4) . .
O3T W3 O23 94.5(5) . .
O3S1 W3 O23 164.3(4) . .
O35 W3 O23 89.4(4) . .
O13 W3 O23 81.9(4) . .
O3T W3 O3P1 176.7(5) . .
O3S1 W3 O3P1 83.2(4) . .
O35 W3 O3P1 84.6(4) . .
O13 W3 O3P1 81.7(4) . .
O23 W3 O3P1 82.7(4) . .
O3T W3 K6 49.2(7) . 13_655
O3S1 W3 K6 50.7(7) . 13_655
O35 W3 K6 106.1(8) . 13_655
O13 W3 K6 88.5(8) . 13_655
O23 W3 K6 141.2(7) . 13_655
O3P1 W3 K6 133.1(7) . 13_655
O3T W3 K3 35.9(4) . .
O3S1 W3 K3 104.4(3) . .
O35 W3 K3 61.2(3) . .
O13 W3 K3 131.3(3) . .
O23 W3 K3 91.1(3) . .
O3P1 W3 K3 145.3(3) . .
K6 W3 K3 67.6(7) 13_655 .
O4T W4 O45 103.2(5) . .
O4T W4 O24 97.8(5) . .
O45 W4 O24 90.8(4) . .
O4T W4 O44 100.8(6) . .
O45 W4 O44 155.8(5) . .
O24 W4 O44 88.4(5) . .
O4T W4 O46 95.1(5) . .
O45 W4 O46 87.5(4) . .
O24 W4 O46 167.0(4) . .
O44 W4 O46 88.0(5) . .
O4T W4 O1P2 172.7(5) . .
O45 W4 O1P2 83.9(4) . .
O24 W4 O1P2 83.5(5) . .
O44 W4 O1P2 72.0(5) . .
O46 W4 O1P2 83.5(4) . .
O4T W4 K5 37.4(6) . 15_565
O45 W4 K5 66.1(5) . 15_565
O24 W4 K5 102.0(5) . 15_565
O44 W4 K5 137.6(5) . 15_565
O46 W4 K5 89.1(5) . 15_565
O1P2 W4 K5 149.3(5) . 15_565
O5T W5 O5S1 101.1(5) . .
O5T W5 O35 96.3(4) . .
O5S1 W5 O35 96.5(4) . .
O5T W5 O56 96.4(4) . .
O5S1 W5 O56 89.4(4) . .
O35 W5 O56 164.6(4) . .
O5T W5 O45 94.5(5) . .
O5S1 W5 O45 162.6(4) . .
O35 W5 O45 89.1(4) . .
O56 W5 O45 81.3(4) . .
O5T W5 O2P2 176.6(4) . .
O5S1 W5 O2P2 82.0(4) . .
O35 W5 O2P2 84.5(4) . .
O56 W5 O2P2 82.3(4) . .
O45 W5 O2P2 82.2(4) . .
O5T W5 K3 34.8(3) . .
O5S1 W5 K3 105.7(3) . .
O35 W5 K3 61.6(3) . .
O56 W5 K3 130.2(3) . .
O45 W5 K3 91.5(3) . .
O2P2 W5 K3 145.7(2) . .
O6T W6 O56 101.6(5) . .
O6T W6 O16 97.3(5) . .
O56 W6 O16 89.2(4) . .
O6T W6 O46 96.3(5) . .
O56 W6 O46 87.3(4) . .
O16 W6 O46 166.4(4) . .
O6T W6 O66 100.6(6) . .
O56 W6 O66 157.8(5) . .
O16 W6 O66 89.3(5) . .
O46 W6 O66 89.0(5) . .
O6T W6 O3P2 173.2(5) . .
O56 W6 O3P2 85.2(4) . .
O16 W6 O3P2 82.9(5) . .
O46 W6 O3P2 83.7(4) . .
O66 W6 O3P2 72.6(5) . .
O3P1 P1 O3P1 109.0(8) 10 .
O3P1 P1 O2P1 111.9(5) 10 .
O3P1 P1 O2P1 111.9(5) . .
O3P1 P1 O1P1 108.6(5) 10 .
O3P1 P1 O1P1 108.6(5) . .
O2P1 P1 O1P1 106.7(7) . .
O3P1 P1 K1 54.8(4) 10 .
O3P1 P1 K1 54.8(4) . .
O2P1 P1 K1 122.9(6) . .
O1P1 P1 K1 130.5(5) . .
O2P2 P2 O2P2 109.3(8) 10 .
O2P2 P2 O3P2 109.2(5) 10 .
O2P2 P2 O3P2 109.2(5) . .
O2P2 P2 O1P2 111.2(5) 10 .
O2P2 P2 O1P2 111.2(5) . .
O3P2 P2 O1P2 106.8(7) . .
O2P2 P2 K1 54.9(4) 10 .
O2P2 P2 K1 54.9(4) . .
O3P2 P2 K1 131.0(6) . .
O1P2 P2 K1 122.2(5) . .
O5S1 Sn1 O3S1 91.5(4) . 4_665
O5S1 Sn1 Cl1 85.8(3) . .
O3S1 Sn1 Cl1 86.3(3) 4_665 .
O5S1 Sn1 K1 137.0(3) . 11_665
O3S1 Sn1 K1 77.7(3) 4_665 11_665
Cl1 Sn1 K1 52.43(16) . 11_665
O5S1 Sn1 K1 76.2(3) . .
O3S1 Sn1 K1 137.6(3) 4_665 .
Cl1 Sn1 K1 52.82(16) . .
K1 Sn1 K1 84.22(15) 11_665 .
Sn1 Cl1 K2 151.1(3) . .
Sn1 Cl1 K1 90.1(2) . 11_665
K2 Cl1 K1 75.19(16) . 11_665
Sn1 Cl1 K4 137.3(7) . .
K2 Cl1 K4 71.5(7) . .
K1 Cl1 K4 111.6(4) 11_665 .
Sn1 Cl1 K1 89.8(2) . .
K2 Cl1 K1 74.86(15) . .
K1 Cl1 K1 115.1(2) 11_665 .
K4 Cl1 K1 111.0(3) . .
W1 O1T K3 107.5(5) . 13_655
W1 O1T K5 123.5(8) . 3_645
K3 O1T K5 95.5(6) 13_655 3_645
W2 O2T K3 107.1(5) . 13_655
W2 O2T K6 152.8(10) . .
K3 O2T K6 96.0(9) 13_655 .
W3 O3T K3 122.7(5) . .
W3 O3T K6 104.2(9) . 13_655
K3 O3T K6 98.0(9) . 13_655
W4 O4T K5 121.4(8) . 15_565
W5 O5T K3 124.0(5) . .
W6 O6T K5 125.3(8) . .
P1 O1P1 W1 125.5(4) . 10
P1 O1P1 W1 125.5(4) . .
W1 O1P1 W1 94.7(5) 10 .
W1 O11 W1 120.5(8) . 10
P2 O1P2 W4 125.4(4) . 10
P2 O1P2 W4 125.5(4) . .
W4 O1P2 W4 94.8(5) 10 .
W1 O12 W2 147.6(6) . .
W1 O12 K3 96.8(4) . 13_655
W2 O12 K3 95.9(4) . 13_655
W1 O13 W3 153.2(6) . .
W6 O16 W1 145.9(6) . 4_665
P1 O2P1 W2 126.3(4) . .
P1 O2P1 W2 126.3(4) . 10
W2 O2P1 W2 94.3(5) . 10
P2 O2P2 W5 131.7(6) . .
P2 O2P2 K1 98.6(5) . .
W5 O2P2 K1 129.1(4) . .
W2 O22 W2 118.6(7) 10 .
W2 O23 W3 152.9(6) . .
W2 O24 W4 159.3(6) . .
P1 O3P1 W3 131.4(6) . .
P1 O3P1 K1 99.0(5) . .
W3 O3P1 K1 128.8(4) . .
W3 O3S1 Sn1 121.1(5) . 3_645
W3 O3S1 K6 100.3(9) . 13_655
Sn1 O3S1 K6 115.7(10) 3_645 13_655
P2 O3P2 W6 125.7(4) . .
P2 O3P2 W6 125.7(4) . 10
W6 O3P2 W6 94.6(5) . 10
W3 O35 W5 163.0(6) . .
W4 O44 W4 121.1(8) . 10
W4 O45 W5 153.6(6) . .
W6 O46 W4 146.3(6) . .
W5 O5S1 Sn1 122.4(5) . .
W6 O56 W5 152.4(6) . .
W6 O66 W6 120.2(8) . 10
O2P2 K1 O2P2 52.7(4) 10 .
O2P2 K1 O3P1 71.2(3) 10 10
O2P2 K1 O3P1 93.9(3) . 10
O2P2 K1 O3P1 93.9(3) 10 .
O2P2 K1 O3P1 71.2(3) . .
O3P1 K1 O3P1 52.2(4) 10 .
O2P2 K1 Cl1 121.2(2) 10 12_645
O2P2 K1 Cl1 173.8(3) . 12_645
O3P1 K1 Cl1 82.3(3) 10 12_645
O3P1 K1 Cl1 109.7(3) . 12_645
O2P2 K1 Cl1 173.8(3) 10 3_645
O2P2 K1 Cl1 121.2(2) . 3_645
O3P1 K1 Cl1 109.7(3) 10 3_645
O3P1 K1 Cl1 82.3(3) . 3_645
Cl1 K1 Cl1 64.9(3) 12_645 3_645
O2P2 K1 Cl1 109.9(3) 10 .
O2P2 K1 Cl1 82.4(2) . .
O3P1 K1 Cl1 173.8(3) 10 .
O3P1 K1 Cl1 121.7(2) . .
Cl1 K1 Cl1 101.9(2) 12_645 .
Cl1 K1 Cl1 68.5(2) 3_645 .
O2P2 K1 Cl1 82.4(2) 10 10
O2P2 K1 Cl1 109.9(3) . 10
O3P1 K1 Cl1 121.7(2) 10 10
O3P1 K1 Cl1 173.8(3) . 10
Cl1 K1 Cl1 68.5(2) 12_645 10
Cl1 K1 Cl1 101.9(2) 3_645 10
Cl1 K1 Cl1 64.4(2) . 10
O2P2 K1 P2 26.4(2) 10 .
O2P2 K1 P2 26.4(2) . .
O3P1 K1 P2 79.8(3) 10 .
O3P1 K1 P2 79.8(3) . .
Cl1 K1 P2 147.38(13) 12_645 .
Cl1 K1 P2 147.38(13) 3_645 .
Cl1 K1 P2 98.54(18) . .
Cl1 K1 P2 98.54(18) 10 .
O2P2 K1 P1 79.6(2) 10 .
O2P2 K1 P1 79.6(2) . .
O3P1 K1 P1 26.2(2) 10 .
O3P1 K1 P1 26.2(2) . .
Cl1 K1 P1 98.62(19) 12_645 .
Cl1 K1 P1 98.62(19) 3_645 .
Cl1 K1 P1 147.62(12) . .
Cl1 K1 P1 147.62(12) 10 .
P2 K1 P1 76.12(17) . .
O2P2 K1 K2 133.1(3) 10 .
O2P2 K1 K2 133.1(3) . .
O3P1 K1 K2 133.1(3) 10 .
O3P1 K1 K2 133.1(3) . .
Cl1 K1 K2 50.98(13) 12_645 .
Cl1 K1 K2 50.98(13) 3_645 .
Cl1 K1 K2 50.87(13) . .
Cl1 K1 K2 50.87(13) 10 .
P2 K1 K2 141.90(19) . .
P1 K1 K2 141.98(19) . .
O2P2 K1 Sn1 110.2(2) 10 12_645
O2P2 K1 Sn1 140.3(3) . 12_645
O3P1 K1 Sn1 47.8(2) 10 12_645
O3P1 K1 Sn1 75.5(2) . 12_645
Cl1 K1 Sn1 37.46(12) 12_645 12_645
Cl1 K1 Sn1 73.70(16) 3_645 12_645
Cl1 K1 Sn1 134.7(2) . 12_645
Cl1 K1 Sn1 101.16(15) 10 12_645
P2 K1 Sn1 126.63(15) . 12_645
P1 K1 Sn1 61.16(11) . 12_645
K2 K1 Sn1 85.87(11) . 12_645
Cl1 K2 Cl1 71.91(13) 9_755 12_645
Cl1 K2 Cl1 108.09(13) 9_755 4_665
Cl1 K2 Cl1 180.0(3) 12_645 4_665
Cl1 K2 Cl1 112.3(3) 9_755 10
Cl1 K2 Cl1 71.91(13) 12_645 10
Cl1 K2 Cl1 108.09(13) 4_665 10
Cl1 K2 Cl1 67.7(3) 9_755 2_755
Cl1 K2 Cl1 108.09(13) 12_645 2_755
Cl1 K2 Cl1 71.91(13) 4_665 2_755
Cl1 K2 Cl1 180.0(3) 10 2_755
Cl1 K2 Cl1 71.91(13) 9_755 11_665
Cl1 K2 Cl1 112.3(3) 12_645 11_665
Cl1 K2 Cl1 67.7(3) 4_665 11_665
Cl1 K2 Cl1 71.91(13) 10 11_665
Cl1 K2 Cl1 108.09(13) 2_755 11_665
Cl1 K2 Cl1 108.09(13) 9_755 3_645
Cl1 K2 Cl1 67.7(3) 12_645 3_645
Cl1 K2 Cl1 112.3(3) 4_665 3_645
Cl1 K2 Cl1 108.09(13) 10 3_645
Cl1 K2 Cl1 71.91(13) 2_755 3_645
Cl1 K2 Cl1 180.0(3) 11_665 3_645
Cl1 K2 Cl1 179.999(1) 9_755 .
Cl1 K2 Cl1 108.09(13) 12_645 .
Cl1 K2 Cl1 71.91(13) 4_665 .
Cl1 K2 Cl1 67.7(3) 10 .
Cl1 K2 Cl1 112.3(3) 2_755 .
Cl1 K2 Cl1 108.09(13) 11_665 .
Cl1 K2 Cl1 71.91(13) 3_645 .
Cl1 K2 K4 56.13(13) 9_755 9_755
Cl1 K2 K4 56.13(13) 12_645 9_755
Cl1 K2 K4 123.87(13) 4_665 9_755
Cl1 K2 K4 56.13(13) 10 9_755
Cl1 K2 K4 123.87(13) 2_755 9_755
Cl1 K2 K4 56.13(13) 11_665 9_755
Cl1 K2 K4 123.87(13) 3_645 9_755
Cl1 K2 K4 123.87(13) . 9_755
Cl1 K2 K4 123.87(13) 9_755 .
Cl1 K2 K4 123.87(13) 12_645 .
Cl1 K2 K4 56.13(13) 4_665 .
Cl1 K2 K4 123.87(13) 10 .
Cl1 K2 K4 56.13(13) 2_755 .
Cl1 K2 K4 123.87(13) 11_665 .
Cl1 K2 K4 56.13(13) 3_645 .
Cl1 K2 K4 56.13(13) . .
K4 K2 K4 180.0 9_755 .
Cl1 K2 K1 125.73(13) 9_755 .
Cl1 K2 K1 53.83(12) 12_645 .
Cl1 K2 K1 126.17(12) 4_665 .
Cl1 K2 K1 54.27(13) 10 .
Cl1 K2 K1 125.73(13) 2_755 .
Cl1 K2 K1 126.17(12) 11_665 .
Cl1 K2 K1 53.83(12) 3_645 .
Cl1 K2 K1 54.27(13) . .
K4 K2 K1 90.0 9_755 .
K4 K2 K1 90.0 . .
Cl1 K2 K1 126.17(12) 9_755 11_665
Cl1 K2 K1 125.73(13) 12_645 11_665
Cl1 K2 K1 54.27(13) 4_665 11_665
Cl1 K2 K1 53.83(12) 10 11_665
Cl1 K2 K1 126.17(12) 2_755 11_665
Cl1 K2 K1 54.27(13) 11_665 11_665
Cl1 K2 K1 125.73(13) 3_645 11_665
Cl1 K2 K1 53.83(12) . 11_665
K4 K2 K1 90.0 9_755 11_665
K4 K2 K1 90.0 . 11_665
K1 K2 K1 90.0 . 11_665
O5T K3 O3T 98.8(3) . .
O5T K3 O1W 73.7(4) . 13_655
O3T K3 O1W 71.4(4) . 13_655
O5T K3 O2T 159.1(3) . 13_655
O3T K3 O2T 67.2(3) . 13_655
O1W K3 O2T 113.6(4) 13_655 13_655
O5T K3 O1T 89.6(3) . 13_655
O3T K3 O1T 138.3(4) . 13_655
O1W K3 O1T 72.1(4) 13_655 13_655
O2T K3 O1T 111.3(3) 13_655 13_655
O5T K3 O7W 86.3(8) . 13_655
O3T K3 O7W 146.2(8) . 13_655
O1W K3 O7W 141.0(8) 13_655 13_655
O2T K3 O7W 97.1(8) 13_655 13_655
O1T K3 O7W 74.7(8) 13_655 13_655
O5T K3 O9W 92.9(9) . .
O3T K3 O9W 75.7(9) . .
O1W K3 O9W 141.7(9) 13_655 .
O2T K3 O9W 69.1(9) 13_655 .
O1T K3 O9W 145.0(9) 13_655 .
O7W K3 O9W 70.7(12) 13_655 .
O5T K3 O12 144.5(3) . 13_655
O3T K3 O12 110.4(3) . 13_655
O1W K3 O12 96.6(4) 13_655 13_655
O2T K3 O12 56.1(3) 13_655 13_655
O1T K3 O12 55.2(3) 13_655 13_655
O7W K3 O12 80.5(8) 13_655 13_655
O9W K3 O12 113.1(9) . 13_655
O5T K3 W2 173.9(3) . 13_655
O3T K3 W2 82.6(2) . 13_655
O1W K3 W2 101.2(3) 13_655 13_655
O2T K3 W2 26.4(2) 13_655 13_655
O1T K3 W2 85.5(2) 13_655 13_655
O7W K3 W2 95.9(8) 13_655 13_655
O9W K3 W2 93.2(9) . 13_655
O12 K3 W2 31.2(2) 13_655 13_655
O5T K3 W1 115.2(3) . 13_655
O3T K3 W1 123.5(3) . 13_655
O1W K3 W1 76.6(3) 13_655 13_655
O2T K3 W1 85.7(2) 13_655 13_655
O1T K3 W1 26.1(2) 13_655 13_655
O7W K3 W1 82.6(8) 13_655 13_655
O9W K3 W1 139.8(9) . 13_655
O12 K3 W1 30.6(2) 13_655 13_655
W2 K3 W1 59.55(6) 13_655 13_655
O5T K3 W5 21.2(2) . .
O3T K3 W5 77.8(2) . .
O1W K3 W5 69.4(3) 13_655 .
O2T K3 W5 140.4(3) 13_655 .
O1T K3 W5 107.1(2) 13_655 .
O7W K3 W5 102.2(8) 13_655 .
O9W K3 W5 85.2(9) . .
O12 K3 W5 161.1(2) 13_655 .
W2 K3 W5 160.09(12) 13_655 .
W1 K3 W5 130.66(12) 13_655 .
O5T K3 W3 77.6(2) . .
O3T K3 W3 21.4(2) . .
O1W K3 W3 67.7(3) 13_655 .
O2T K3 W3 87.0(2) 13_655 .
O1T K3 W3 139.8(3) 13_655 .
O7W K3 W3 140.5(8) 13_655 .
O9W K3 W3 74.4(9) . .
O12 K3 W3 131.1(2) 13_655 .
W2 K3 W3 103.94(10) 13_655 .
W1 K3 W3 136.86(13) 13_655 .
W5 K3 W3 56.49(6) . .
O2W K4 O2W 87.4(4) . 4_665
O2W K4 O2W 87.4(4) . 3_645
O2W K4 O2W 156(2) 4_665 3_645
O2W K4 O2W 156(2) . 2_755
O2W K4 O2W 87.4(4) 4_665 2_755
O2W K4 O2W 87.4(4) 3_645 2_755
O2W K4 Cl1 132.3(9) . 2_755
O2W K4 Cl1 132.9(10) 4_665 2_755
O2W K4 Cl1 65.0(5) 3_645 2_755
O2W K4 Cl1 65.5(5) 2_755 2_755
O2W K4 Cl1 65.0(5) . 3_645
O2W K4 Cl1 132.3(9) 4_665 3_645
O2W K4 Cl1 65.5(5) 3_645 3_645
O2W K4 Cl1 132.9(10) 2_755 3_645
Cl1 K4 Cl1 68.1(7) 2_755 3_645
O2W K4 Cl1 132.9(10) . 4_665
O2W K4 Cl1 65.5(5) 4_665 4_665
O2W K4 Cl1 132.3(9) 3_645 4_665
O2W K4 Cl1 65.0(5) 2_755 4_665
Cl1 K4 Cl1 68.1(7) 2_755 4_665
Cl1 K4 Cl1 104.7(14) 3_645 4_665
O2W K4 Cl1 65.5(5) . .
O2W K4 Cl1 65.0(5) 4_665 .
O2W K4 Cl1 132.9(10) 3_645 .
O2W K4 Cl1 132.3(9) 2_755 .
Cl1 K4 Cl1 104.7(14) 2_755 .
Cl1 K4 Cl1 68.1(7) 3_645 .
Cl1 K4 Cl1 68.1(7) 4_665 .
O2W K4 K2 102.2(10) . .
O2W K4 K2 102.2(10) 4_665 .
O2W K4 K2 102.2(10) 3_645 .
O2W K4 K2 102.2(10) 2_755 .
Cl1 K4 K2 52.4(7) 2_755 .
Cl1 K4 K2 52.4(7) 3_645 .
Cl1 K4 K2 52.4(7) 4_665 .
Cl1 K4 K2 52.4(7) . .
O3W K5 O1W 117.5(14) 16_645 4_665
O3W K5 O4T 91.8(12) 16_645 16_645
O1W K5 O4T 80.5(7) 4_665 16_645
O3W K5 O6T 88.3(11) 16_645 .
O1W K5 O6T 130.7(10) 4_665 .
O4T K5 O6T 143.7(10) 16_645 .
O3W K5 O1T 97.2(12) 16_645 4_665
O1W K5 O1T 70.7(7) 4_665 4_665
O4T K5 O1T 150.8(10) 16_645 4_665
O6T K5 O1T 64.6(6) . 4_665
O3W K5 O3W 90.0(17) 16_645 .
O1W K5 O3W 149.1(13) 4_665 .
O4T K5 O3W 85.3(10) 16_645 .
O6T K5 O3W 58.4(9) . .
O1T K5 O3W 122.3(11) 4_665 .
O3W K5 W4 82.1(10) 16_645 16_645
O1W K5 W4 69.0(6) 4_665 16_645
O4T K5 W4 21.2(3) 16_645 16_645
O6T K5 W4 160.1(9) . 16_645
O1T K5 W4 133.7(9) 4_665 16_645
O3W K5 W4 104.0(9) . 16_645
O3W K5 K3 91.6(11) 16_645 16_645
O1W K5 K3 39.5(5) 4_665 16_645
O4T K5 K3 111.3(8) 16_645 16_645
O6T K5 K3 105.0(7) . 16_645
O1T K5 K3 41.0(4) 4_665 16_645
O3W K5 K3 163.3(10) . 16_645
W4 K5 K3 92.7(5) 16_645 16_645
O3W K5 K6 160.1(12) 16_645 16_645
O1W K5 K6 58.7(8) 4_665 16_645
O4T K5 K6 68.4(7) 16_645 16_645
O6T K5 K6 108.8(10) . 16_645
O1T K5 K6 99.2(8) 4_665 16_645
O3W K5 K6 90.6(11) . 16_645
W4 K5 K6 78.5(6) 16_645 16_645
K3 K5 K6 93.5(7) 16_645 16_645
O5W K6 O9W 155.1(17) 15_565 13_655
O5W K6 O3T 125.0(18) 15_565 13_655
O9W K6 O3T 74.7(14) 13_655 13_655
O5W K6 O3S1 120.6(17) 15_565 13_655
O9W K6 O3S1 82.3(14) 13_655 13_655
O3T K6 O3S1 55.3(7) 13_655 13_655
O5W K6 O2T 104.5(15) 15_565 .
O9W K6 O2T 68.5(14) 13_655 .
O3T K6 O2T 64.0(9) 13_655 .
O3S1 K6 O2T 117.5(14) 13_655 .
O5W K6 W3 125.2(15) 15_565 13_655
O9W K6 W3 79.4(13) 13_655 13_655
O3T K6 W3 26.6(4) 13_655 13_655
O3S1 K6 W3 28.9(4) 13_655 13_655
O2T K6 W3 90.2(10) . 13_655
O5W K6 K3 143.2(16) 15_565 13_655
O9W K6 K3 42.4(11) 13_655 13_655
O3T K6 K3 39.8(6) 13_655 13_655
O3S1 K6 K3 80.4(9) 13_655 13_655
O2T K6 K3 41.0(6) . 13_655
W3 K6 K3 59.0(6) 13_655 13_655
O5W K6 K5 47.2(11) 15_565 15_565
O9W K6 K5 149.9(17) 13_655 15_565
O3T K6 K5 78.0(10) 13_655 15_565
O3S1 K6 K5 92.5(10) 13_655 15_565
O2T K6 K5 88.3(11) . 15_565
W3 K6 K5 81.9(8) 13_655 15_565
K3 K6 K5 107.6(9) 13_655 15_565
K5 O1W K3 101.9(7) 3_645 13_655
K5 O3W K5 171.5(15) 15_565 .
K6 O9W K3 96.6(16) 13_655 .

loop_
_geom_bond_atom_site_label_1
_geom_bond_atom_site_label_2
_geom_bond_distance
_geom_bond_site_symmetry_2
W1 O1T 1.729(11) .
W1 O13 1.879(11) .
W1 O12 1.920(10) .
W1 O11 1.922(8) .
W1 O16 1.930(10) 3_645
W1 O1P1 2.270(8) .
W1 K3 3.742(4) 13_655
W2 O2T 1.735(11) .
W2 O23 1.860(10) .
W2 O24 1.885(11) .
W2 O22 1.941(7) .
W2 O12 1.944(10) .
W2 O2P1 2.276(9) .
W2 K3 3.731(4) 13_655
W3 O3T 1.725(11) .
W3 O3S1 1.835(11) .
W3 O35 1.886(10) .
W3 O13 1.948(10) .
W3 O23 1.979(10) .
W3 O3P1 2.196(10) .
W3 K6 3.73(3) 13_655
W3 K3 3.981(4) .
W4 O4T 1.716(11) .
W4 O45 1.841(10) .
W4 O24 1.921(11) .
W4 O44 1.916(7) .
W4 O46 1.962(11) .
W4 O1P2 2.267(9) .
W4 K5 4.06(3) 15_565
W5 O5T 1.731(11) .
W5 O5S1 1.828(10) .
W5 O35 1.917(10) .
W5 O56 1.973(10) .
W5 O45 1.991(10) .
W5 O2P2 2.190(10) .
W5 K3 3.967(4) .
W6 O6T 1.724(10) .
W6 O56 1.872(10) .
W6 O16 1.894(10) .
W6 O46 1.906(11) .
W6 O66 1.921(8) .
W6 O3P2 2.266(9) .
P1 O3P1 1.528(11) 10
P1 O3P1 1.528(11) .
P1 O2P1 1.555(13) .
P1 O1P1 1.563(13) .
P1 K1 3.418(8) .
P2 O2P2 1.531(10) 10
P2 O2P2 1.531(10) .
P2 O3P2 1.568(14) .
P2 O1P2 1.579(14) .
P2 K1 3.400(8) .
Sn1 O5S1 2.140(10) .
Sn1 O3S1 2.152(11) 4_665
Sn1 Cl1 2.515(6) .
Sn1 K1 4.136(5) 11_665
Sn1 K1 4.144(5) .
Cl1 K2 3.155(5) .
Cl1 K1 3.278(8) 11_665
Cl1 K4 3.31(3) .
Cl1 K1 3.301(8) .
O1T K3 2.840(12) 13_655
O1T K5 2.98(3) 3_645
O2T K3 2.831(11) 13_655
O2T K6 2.94(4) .
O3T K3 2.776(11) .
O3T K6 2.91(4) 13_655
O4T K5 2.89(3) 15_565
O5T K3 2.730(11) .
O6T K5 2.95(3) .
O1P1 W1 2.270(8) 10
O11 W1 1.922(8) 10
O1P2 W4 2.266(9) 10
O12 K3 2.990(11) 13_655
O16 W1 1.930(10) 4_665
O2P1 W2 2.276(9) 10
O2P2 K1 2.815(11) .
O22 W2 1.941(7) 10
O3P1 K1 2.828(11) .
O3S1 Sn1 2.152(11) 3_645
O3S1 K6 2.94(3) 13_655
O3P2 W6 2.266(9) 10
O44 W4 1.916(7) 10
O66 W6 1.921(8) 10
K1 O2P2 2.815(11) 10
K1 O3P1 2.828(11) 10
K1 Cl1 3.278(8) 12_645
K1 Cl1 3.278(8) 3_645
K1 Cl1 3.301(8) 10
K1 K2 3.925(6) .
K1 Sn1 4.136(5) 12_645
K2 Cl1 3.155(5) 9_755
K2 Cl1 3.155(5) 12_645
K2 Cl1 3.155(5) 4_665
K2 Cl1 3.155(5) 10
K2 Cl1 3.155(5) 2_755
K2 Cl1 3.155(5) 11_665
K2 Cl1 3.155(5) 3_645
K2 K4 3.78(5) 9_755
K2 K4 3.78(5) .
K2 K1 3.926(6) 11_665
K3 O1W 2.801(14) 13_655
K3 O2T 2.831(11) 13_655
K3 O1T 2.840(12) 13_655
K3 O7W 2.87(4) 13_655
K3 O9W 2.91(5) .
K3 O12 2.991(11) 13_655
K3 W2 3.731(4) 13_655
K3 W1 3.742(4) 13_655
K4 O2W 2.98(2) .
K4 O2W 2.98(2) 4_665
K4 O2W 2.98(2) 3_645
K4 O2W 2.98(2) 2_755
K4 Cl1 3.31(3) 2_755
K4 Cl1 3.31(3) 3_645
K4 Cl1 3.31(3) 4_665
K5 O3W 2.66(5) 16_645
K5 O1W 2.75(3) 4_665
K5 O4T 2.89(3) 16_645
K5 O1T 2.98(3) 4_665
K5 O3W 3.05(5) .
K5 W4 4.06(3) 16_645
K5 K3 4.31(3) 16_645
K5 K6 4.62(5) 16_645
K6 O5W 2.80(6) 15_565
K6 O9W 2.84(7) 13_655
K6 O3T 2.91(4) 13_655
K6 O3S1 2.94(3) 13_655
K6 W3 3.73(3) 13_655
K6 K3 4.29(5) 13_655
K6 K5 4.62(5) 15_565
O1W K5 2.75(3) 3_645
O1W K3 2.801(14) 13_655
O3W K5 2.66(5) 15_565
O5W K6 2.80(6) 16_645
O7W K3 2.87(4) 13_655
O9W K6 2.84(7) 13_655
